data_4503605
loop_
_publ_author_name
'Custelcean, Radu'
'Jiang, De-en'
'Hay, Benjamin P.'
'Luo, Wensui'
'Gu, Baohua'

_publ_section_title
;
 Hydrogen-Bonded Helices for Anion Binding and Separation
;
_journal_issue 6
_journal_name_full 'Crystal Growth &amp; Design'
_journal_page_first 1909
_journal_paper_doi 10.1021/cg800137e
_journal_volume 8
_journal_year 2008
_chemical_formula_sum 'C11 H11 N5 O4'
_chemical_formula_weight 277.25
_chemical_name_systematic
; 
 ? 
;
_space_group_IT_number 14
_symmetry_cell_setting monoclinic
_symmetry_space_group_name_Hall '-P 2ybc'
_symmetry_space_group_name_H-M 'P 1 21/c 1'
_atom_sites_solution_hydrogens geom
_atom_sites_solution_primary direct
_atom_sites_solution_secondary difmap
_audit_creation_method SHELXL-97
_cell_angle_alpha 90.00
_cell_angle_beta 103.2970(10)
_cell_angle_gamma 90.00
_cell_formula_units_Z 4
_cell_length_a 12.5138(6)
_cell_length_b 7.2841(3)
_cell_length_c 13.7990(6)
_cell_measurement_temperature 173(2)
_cell_volume 1224.08(9)
_computing_structure_refinement 'SHELXL-97 (Sheldrick, 1997)'
_computing_structure_solution 'SHELXS-97 (Sheldrick, 1990)'
_diffrn_ambient_temperature 173(2)
_diffrn_measured_fraction_theta_full 0.999
_diffrn_measured_fraction_theta_max 0.999
_diffrn_radiation_monochromator graphite
_diffrn_radiation_source 'fine-focus sealed tube'
_diffrn_radiation_type MoK\a
_diffrn_radiation_wavelength 0.71073
_diffrn_reflns_av_R_equivalents 0.0192
_diffrn_reflns_av_sigmaI/netI 0.0153
_diffrn_reflns_limit_h_max 16
_diffrn_reflns_limit_h_min -16
_diffrn_reflns_limit_k_max 9
_diffrn_reflns_limit_k_min -9
_diffrn_reflns_limit_l_max 18
_diffrn_reflns_limit_l_min -18
_diffrn_reflns_number 12564
_diffrn_reflns_theta_full 28.31
_diffrn_reflns_theta_max 28.31
_diffrn_reflns_theta_min 3.03
_exptl_absorpt_coefficient_mu 0.118
_exptl_absorpt_correction_T_max 0.9906
_exptl_absorpt_correction_T_min 0.9688
_exptl_absorpt_correction_type empirical
_exptl_crystal_density_diffrn 1.504
_exptl_crystal_density_method 'not measured'
_exptl_crystal_F_000 576
_exptl_crystal_size_max 0.27
_exptl_crystal_size_mid 0.26
_exptl_crystal_size_min 0.08
_refine_diff_density_max 0.409
_refine_diff_density_min -0.332
_refine_diff_density_rms 0.042
_refine_ls_extinction_method none
_refine_ls_goodness_of_fit_ref 1.060
_refine_ls_hydrogen_treatment constr
_refine_ls_matrix_type full
_refine_ls_number_parameters 181
_refine_ls_number_reflns 3044
_refine_ls_number_restraints 0
_refine_ls_restrained_S_all 1.060
_refine_ls_R_factor_all 0.0462
_refine_ls_R_factor_gt 0.0411
_refine_ls_shift/su_max 0.001
_refine_ls_shift/su_mean 0.000
_refine_ls_structure_factor_coef Fsqd
_refine_ls_weighting_details 'calc w=1/[\s^2^(Fo^2^)+(0.0600P)^2^+0.3718P] where P=(Fo^2^+2Fc^2^)/3'
_refine_ls_weighting_scheme calc
_refine_ls_wR_factor_gt 0.1097
_refine_ls_wR_factor_ref 0.1142
_reflns_number_gt 2696
_reflns_number_total 3044
_reflns_threshold_expression >2sigma(I)
_cod_data_source_file cg800137e-file001.cif
_cod_data_source_block 1-HNO3
_cod_original_sg_symbol_H-M P2(1)/c
_cod_database_code 4503605

loop_
_symmetry_equiv_pos_as_xyz
'x, y, z'
'-x, y+1/2, -z+1/2'
'-x, -y, -z'
'x, -y-1/2, z-1/2'

loop_
_atom_site_label
_atom_site_type_symbol
_atom_site_fract_x
_atom_site_fract_y
_atom_site_fract_z
_atom_site_U_iso_or_equiv
_atom_site_adp_type
_atom_site_occupancy
_atom_site_symmetry_multiplicity
_atom_site_calc_flag
_atom_site_refinement_flags
O1 O 0.93096(7) 0.13128(13) 0.82388(6) 0.0313(2) Uani 1 1 d .
N2 N 0.91075(8) 0.17745(14) 0.98308(7) 0.0262(2) Uani 1 1 d .
H2N H 0.8656 0.1569 1.0223 0.031 Uiso 1 1 calc R
C6 C 0.87477(9) 0.12806(15) 0.88520(8) 0.0247(2) Uani 1 1 d .
N4 N 0.68605(8) -0.09874(15) 0.60924(8) 0.0302(2) Uani 1 1 d .
H4N H 0.7142 -0.1113 0.5568 0.036 Uiso 1 1 calc R
N1 N 1.19137(9) 0.36582(14) 1.02444(8) 0.0306(2) Uani 1 1 d .
N3 N 0.76643(8) 0.07271(15) 0.86497(7) 0.0289(2) Uani 1 1 d .
H3N H 0.7315 0.0858 0.9131 0.035 Uiso 1 1 calc R
C1 C 1.09685(10) 0.28493(16) 0.97886(8) 0.0270(2) Uani 1 1 d .
H1 H 1.0877 0.2455 0.9118 0.032 Uiso 1 1 calc R
C2 C 1.01178(9) 0.25705(15) 1.02698(8) 0.0241(2) Uani 1 1 d .
C8 C 0.70711(9) -0.00166(16) 0.77614(8) 0.0262(2) Uani 1 1 d .
C3 C 1.02871(10) 0.31235(17) 1.12648(8) 0.0294(3) Uani 1 1 d .
H3 H 0.9736 0.2917 1.1624 0.035 Uiso 1 1 calc R
C7 C 0.74822(9) -0.02291(16) 0.69136(8) 0.0275(2) Uani 1 1 d .
H7 H 0.8207 0.0166 0.6918 0.033 Uiso 1 1 calc R
C10 C 0.53838(11) -0.13722(19) 0.68476(11) 0.0370(3) Uani 1 1 d .
H10 H 0.4653 -0.1766 0.6815 0.044 Uiso 1 1 calc R
C11 C 0.58328(10) -0.15644(19) 0.60287(10) 0.0354(3) Uani 1 1 d .
H11 H 0.5419 -0.2097 0.5431 0.042 Uiso 1 1 calc R
C9 C 0.59961(10) -0.06094(18) 0.77136(10) 0.0320(3) Uani 1 1 d .
H9 H 0.5688 -0.0486 0.8278 0.038 Uiso 1 1 calc R
C5 C 1.20559(11) 0.42262(17) 1.11890(9) 0.0335(3) Uani 1 1 d .
H5 H 1.2722 0.4820 1.1501 0.040 Uiso 1 1 calc R
C4 C 1.12581(12) 0.39696(17) 1.17210(9) 0.0337(3) Uani 1 1 d .
H4 H 1.1377 0.4371 1.2392 0.040 Uiso 1 1 calc R
O4 O 0.61776(10) 0.12207(19) 1.15143(9) 0.0615(4) Uani 1 1 d .
O2 O 0.77264(9) 0.0819(2) 1.11280(8) 0.0622(4) Uani 1 1 d .
N5 N 0.67343(9) 0.11855(16) 1.08914(8) 0.0352(3) Uani 1 1 d .
O3 O 0.63357(10) 0.1559(3) 1.00088(9) 0.0813(5) Uani 1 1 d .

loop_
_atom_site_aniso_label
_atom_site_aniso_U_11
_atom_site_aniso_U_22
_atom_site_aniso_U_33
_atom_site_aniso_U_23
_atom_site_aniso_U_13
_atom_site_aniso_U_12
O1 0.0293(4) 0.0428(5) 0.0236(4) -0.0029(3) 0.0099(3) -0.0060(4)
N2 0.0259(5) 0.0329(5) 0.0218(4) 0.0003(4) 0.0097(4) 0.0004(4)
C6 0.0260(5) 0.0246(5) 0.0237(5) 0.0020(4) 0.0063(4) 0.0015(4)
N4 0.0260(5) 0.0343(5) 0.0297(5) -0.0030(4) 0.0051(4) 0.0018(4)
N1 0.0299(5) 0.0313(5) 0.0290(5) 0.0032(4) 0.0037(4) -0.0018(4)
N3 0.0244(5) 0.0387(6) 0.0255(5) -0.0007(4) 0.0095(4) -0.0008(4)
C1 0.0288(6) 0.0293(6) 0.0231(5) 0.0013(4) 0.0063(4) 0.0007(4)
C2 0.0272(5) 0.0223(5) 0.0228(5) 0.0018(4) 0.0058(4) 0.0039(4)
C8 0.0237(5) 0.0262(5) 0.0286(5) 0.0028(4) 0.0059(4) 0.0022(4)
C3 0.0360(6) 0.0303(6) 0.0229(5) 0.0009(4) 0.0086(4) 0.0062(5)
C7 0.0226(5) 0.0319(6) 0.0278(5) 0.0001(4) 0.0055(4) -0.0002(4)
C10 0.0232(6) 0.0410(7) 0.0470(8) -0.0033(6) 0.0085(5) -0.0036(5)
C11 0.0268(6) 0.0392(7) 0.0376(7) -0.0065(5) 0.0022(5) -0.0013(5)
C9 0.0264(6) 0.0350(6) 0.0367(6) 0.0014(5) 0.0117(5) 0.0006(5)
C5 0.0351(6) 0.0300(6) 0.0309(6) 0.0007(5) -0.0015(5) -0.0021(5)
C4 0.0434(7) 0.0317(6) 0.0228(5) -0.0025(4) 0.0014(5) 0.0037(5)
O4 0.0522(7) 0.0869(9) 0.0577(7) -0.0252(6) 0.0383(6) -0.0234(6)
O2 0.0324(5) 0.1154(11) 0.0403(6) 0.0317(6) 0.0112(4) 0.0124(6)
N5 0.0295(5) 0.0453(6) 0.0331(5) -0.0077(5) 0.0123(4) -0.0047(5)
O3 0.0399(6) 0.1667(16) 0.0348(6) -0.0013(8) 0.0035(5) 0.0397(8)

loop_
_atom_type_symbol
_atom_type_description
_atom_type_scat_dispersion_real
_atom_type_scat_dispersion_imag
_atom_type_scat_source
C C 0.0033 0.0016 'International Tables Vol C Tables 4.2.6.8 and 6.1.1.4'
H H 0.0000 0.0000 'International Tables Vol C Tables 4.2.6.8 and 6.1.1.4'
N N 0.0061 0.0033 'International Tables Vol C Tables 4.2.6.8 and 6.1.1.4'
O O 0.0106 0.0060 'International Tables Vol C Tables 4.2.6.8 and 6.1.1.4'

loop_
_geom_angle_atom_site_label_1
_geom_angle_atom_site_label_2
_geom_angle_atom_site_label_3
_geom_angle
C6 N2 C2 126.61(10)
O1 C6 N2 124.64(11)
O1 C6 N3 124.20(10)
N2 C6 N3 111.16(10)
C11 N4 C7 123.30(11)
C5 N1 C1 119.81(11)
C6 N3 C8 126.39(10)
N1 C1 C2 121.91(11)
C1 C2 N2 124.66(10)
C1 C2 C3 117.76(11)
N2 C2 C3 117.58(10)
N3 C8 C7 124.05(11)
N3 C8 C9 118.34(10)
C7 C8 C9 117.61(11)
C4 C3 C2 119.69(11)
N4 C7 C8 120.21(11)
C9 C10 C11 120.05(12)
N4 C11 C10 118.75(12)
C10 C9 C8 120.09(12)
N1 C5 C4 121.66(12)
C3 C4 C5 119.12(11)
O4 N5 O3 121.42(13)
O4 N5 O2 121.14(13)
O3 N5 O2 117.41(11)

loop_
_geom_bond_atom_site_label_1
_geom_bond_atom_site_label_2
_geom_bond_distance
O1 C6 1.2185(14)
N2 C6 1.3699(14)
N2 C2 1.3962(15)
C6 N3 1.3801(15)
N4 C11 1.3366(16)
N4 C7 1.3375(15)
N1 C5 1.3398(16)
N1 C1 1.3415(16)
N3 C8 1.3886(15)
C1 C2 1.3931(16)
C2 C3 1.3994(15)
C8 C7 1.3906(16)
C8 C9 1.4000(16)
C3 C4 1.3787(18)
C10 C9 1.3793(19)
C10 C11 1.380(2)
C5 C4 1.381(2)
O4 N5 1.2249(14)
O2 N5 1.2380(15)
N5 O3 1.2356(16)
